data_7062534
loop_
_publ_author_name
'An, Haiyan'
'Huang, Yaohui'
'Chen, Yanhong'
'Zhu, Qingshan'
'Wei, Yuting'

_publ_section_title
;
 Two novel supramolecular structures of Evans--Showell type
 polyoxometalate for heterogeneous and efficient catalytic conversion of
 different sulfides
;
_journal_issue 28
_journal_name_full 'New Journal of Chemistry'
_journal_page_first 13528
_journal_page_last 13537
_journal_paper_doi 10.1039/D3NJ01441J
_journal_volume 47
_journal_year 2023
_chemical_formula_sum 'C60 H60 Co4 Mo10 N12 O44'
_chemical_formula_weight 2848.32
_space_group_crystal_system monoclinic
_space_group_IT_number 15
_space_group_name_Hall '-C 2yc'
_space_group_name_H-M_alt 'C 1 2/c 1'
_atom_sites_solution_hydrogens mixed
_audit_creation_method SHELXL-2018/3
_audit_update_record
;
2023-03-21 deposited with the CCDC.	2023-06-06 downloaded from the CCDC.
;
_cell_angle_alpha 90
_cell_angle_beta 106.411(2)
_cell_angle_gamma 90
_cell_formula_units_Z 4
_cell_length_a 12.7136(5)
_cell_length_b 32.3882(11)
_cell_length_c 20.7077(8)
_cell_measurement_reflns_used 9975
_cell_measurement_temperature 193(2)
_cell_measurement_theta_max 27.41
_cell_measurement_theta_min 2.34
_cell_volume 8179.4(5)
_computing_structure_refinement 'SHELXL-2018/3 (Sheldrick, 2018)'
_computing_structure_solution 'SHELXT 2018/2 (Sheldrick, 2018)'
_diffrn_ambient_temperature 193(2)
_diffrn_measured_fraction_theta_full 0.997
_diffrn_measured_fraction_theta_max 0.997
_diffrn_measurement_device_type 'Bruker APEX-II CCD'
_diffrn_measurement_method '\f and \w scans'
_diffrn_radiation_type MoK\a
_diffrn_radiation_wavelength 0.71073
_diffrn_reflns_av_R_equivalents 0.0955
_diffrn_reflns_av_unetI/netI 0.0364
_diffrn_reflns_Laue_measured_fraction_full 0.997
_diffrn_reflns_Laue_measured_fraction_max 0.997
_diffrn_reflns_limit_h_max 16
_diffrn_reflns_limit_h_min -16
_diffrn_reflns_limit_k_max 42
_diffrn_reflns_limit_k_min -41
_diffrn_reflns_limit_l_max 26
_diffrn_reflns_limit_l_min -26
_diffrn_reflns_number 114209
_diffrn_reflns_point_group_measured_fraction_full 0.997
_diffrn_reflns_point_group_measured_fraction_max 0.997
_diffrn_reflns_theta_full 25.242
_diffrn_reflns_theta_max 27.489
_diffrn_reflns_theta_min 2.406
_exptl_absorpt_coefficient_mu 2.369
_exptl_absorpt_correction_T_max 0.0949
_exptl_absorpt_correction_T_min 0.0634
_exptl_absorpt_correction_type multi-scan
_exptl_absorpt_process_details sadabs
_exptl_crystal_density_diffrn 2.313
_exptl_crystal_description block
_exptl_crystal_F_000 5536
_exptl_crystal_size_max 0.130
_exptl_crystal_size_mid 0.120
_exptl_crystal_size_min 0.100
_refine_diff_density_max 1.032
_refine_diff_density_min -0.552
_refine_diff_density_rms 0.113
_refine_ls_extinction_method none
_refine_ls_goodness_of_fit_ref 1.087
_refine_ls_hydrogen_treatment constr
_refine_ls_matrix_type full
_refine_ls_number_parameters 607
_refine_ls_number_reflns 9380
_refine_ls_number_restraints 18
_refine_ls_restrained_S_all 1.095
_refine_ls_R_factor_all 0.0401
_refine_ls_R_factor_gt 0.0281
_refine_ls_shift/su_max 0.002
_refine_ls_shift/su_mean 0.000
_refine_ls_structure_factor_coef Fsqd
_refine_ls_weighting_details 'w=1/[\s^2^(Fo^2^)+(0.0200P)^2^+29.7399P] where P=(Fo^2^+2Fc^2^)/3'
_refine_ls_weighting_scheme calc
_refine_ls_wR_factor_gt 0.0627
_refine_ls_wR_factor_ref 0.0730
_reflns_Friedel_coverage 0.000
_reflns_number_gt 7655
_reflns_number_total 9380
_reflns_threshold_expression 'I > 2\s(I)'
_cod_data_source_file d3nj01441j2.cif
_cod_data_source_block mo_221211_xtal_WQANGZ089381_0m
_cod_depositor_comments 'Adding full bibliography for 7062534--7062535.cif.'
_cod_original_sg_symbol_H-M 'C 2/c'
_cod_database_code 7062534
_shelx_shelxl_version_number 2018/3
_shelx_space_group_comment
;
The symmetry employed for this shelxl refinement is uniquely defined
by the following loop, which should always be used as a source of
symmetry information in preference to the above space-group names.
They are only intended as comments.
;
_shelx_estimated_absorpt_t_min 0.748
_shelx_estimated_absorpt_t_max 0.798

loop_
_space_group_symop_operation_xyz
'x, y, z'
'-x, y, -z+1/2'
'x+1/2, y+1/2, z'
'-x+1/2, y+1/2, -z+1/2'
'-x, -y, -z'
'x, -y, z-1/2'
'-x+1/2, -y+1/2, -z'
'x+1/2, -y+1/2, z-1/2'

loop_
_atom_site_label
_atom_site_type_symbol
_atom_site_fract_x
_atom_site_fract_y
_atom_site_fract_z
_atom_site_U_iso_or_equiv
_atom_site_adp_type
_atom_site_occupancy
_atom_site_site_symmetry_order
_atom_site_calc_flag
_atom_site_refinement_flags_posn
_atom_site_refinement_flags_adp
_atom_site_refinement_flags_occupancy
_atom_site_disorder_assembly
_atom_site_disorder_group
Mo1 Mo 0.65530(2) 0.45003(2) 0.21564(2) 0.01842(7) Uani 1 1 d . . . . .
Mo5 Mo 0.32684(2) 0.34843(2) 0.25634(2) 0.01945(7) Uani 1 1 d . . . . .
Mo2 Mo 0.78240(2) 0.44949(2) 0.37687(2) 0.02050(7) Uani 1 1 d . . . . .
Mo4 Mo 0.44521(2) 0.34841(2) 0.42021(2) 0.02179(7) Uani 1 1 d . . . . .
Mo3 Mo 0.67345(3) 0.40130(2) 0.48376(2) 0.02371(7) Uani 1 1 d . . . . .
Co2 Co 0.44848(3) 0.39968(2) 0.18123(2) 0.01667(9) Uani 1 1 d . . . . .
Co1 Co 0.84783(4) 0.62387(2) 0.39871(2) 0.02043(10) Uani 1 1 d . . . . .
O17 O 0.500000 0.43819(9) 0.250000 0.0182(6) Uani 1 2 d S T P . .
O14 O 0.39956(18) 0.35997(7) 0.10885(11) 0.0202(5) Uani 1 1 d . . . . .
O13 O 0.31294(18) 0.40044(7) 0.20361(11) 0.0190(5) Uani 1 1 d . . . . .
O16 O 0.59174(18) 0.39813(7) 0.16796(11) 0.0198(5) Uani 1 1 d . . . . .
O15 O 0.38763(19) 0.44017(7) 0.11177(11) 0.0199(5) Uani 1 1 d . . . . .
O12 O 0.500000 0.36104(9) 0.250000 0.0184(6) Uani 1 2 d S T P . .
O20 O 0.69960(19) 0.47991(7) 0.29658(11) 0.0209(5) Uani 1 1 d . . . . .
O9 O 0.40525(19) 0.31927(7) 0.33429(12) 0.0229(5) Uani 1 1 d . . . . .
O4 O 0.7905(2) 0.40662(7) 0.44258(12) 0.0247(5) Uani 1 1 d . . . . .
O6 O 0.5178(2) 0.39321(8) 0.47298(12) 0.0266(5) Uani 1 1 d . . . . .
O18 O 0.7786(2) 0.44663(8) 0.19785(12) 0.0262(5) Uani 1 1 d . . . . .
O11 O 0.2024(2) 0.35125(8) 0.27180(13) 0.0281(6) Uani 1 1 d . . . . .
O10 O 0.3100(2) 0.31145(7) 0.19394(13) 0.0276(6) Uani 1 1 d . . . . .
O1 O 0.8184(2) 0.49152(8) 0.42762(12) 0.0276(6) Uani 1 1 d . . . . .
O19 O 0.5821(2) 0.48650(8) 0.16038(12) 0.0267(5) Uani 1 1 d . . . . .
O2 O 0.8965(2) 0.43705(8) 0.35381(13) 0.0284(6) Uani 1 1 d . . . . .
O8 O 0.3177(2) 0.35333(8) 0.43070(13) 0.0296(6) Uani 1 1 d . . . . .
O7 O 0.5000(2) 0.30623(8) 0.46802(13) 0.0316(6) Uani 1 1 d . . . . .
O3 O 0.6904(2) 0.44392(9) 0.53372(13) 0.0349(6) Uani 1 1 d . . . . .
O5 O 0.7264(2) 0.36134(9) 0.53700(14) 0.0366(7) Uani 1 1 d . . . . .
O21 O 0.500000 0.54717(12) 0.250000 0.0381(9) Uani 1 2 d GS T P . .
H21A H 0.523095 0.537077 0.217512 0.057 Uiso 0.5 1 d G U P . .
H21B H 0.439350 0.533911 0.247230 0.057 Uiso 0.5 1 d G U P . .
N3 N 0.9253(2) 0.57467(9) 0.38701(14) 0.0221(6) Uani 1 1 d . . . . .
N4 N 0.7653(2) 0.61368(9) 0.30580(14) 0.0227(6) Uani 1 1 d . . . . .
N1 N 0.9272(2) 0.63183(9) 0.49289(15) 0.0243(6) Uani 1 1 d . . . . .
N6 N 0.7716(2) 0.67502(9) 0.40387(14) 0.0227(6) Uani 1 1 d . . . . .
N2 N 0.7531(2) 0.59028(8) 0.43509(15) 0.0225(6) Uani 1 1 d . . . . .
N5 N 0.9451(2) 0.65946(9) 0.36660(15) 0.0248(6) Uani 1 1 d . . . . .
C15 C 0.8893(3) 0.55722(11) 0.32509(17) 0.0232(7) Uani 1 1 d . . . . .
O23 O 0.000000 0.20636(16) 0.250000 0.0698(17) Uani 1 2 d GS T P . .
H23A H 0.037554 0.220371 0.228320 0.105 Uiso 0.5 1 d G U P . .
H23B H -0.049020 0.223662 0.255576 0.105 Uiso 0.5 1 d G U P . .
C17 C 0.7494(3) 0.56808(12) 0.21236(18) 0.0288(8) Uani 1 1 d . . . . .
H17 H 0.773399 0.544142 0.194077 0.035 Uiso 1 1 calc R U . . .
C11 C 1.0099(3) 0.55732(11) 0.43331(18) 0.0259(7) Uani 1 1 d . . . . .
H11 H 1.033431 0.569008 0.477122 0.031 Uiso 1 1 calc R U . . .
C30 C 0.6823(3) 0.67969(11) 0.42552(18) 0.0261(7) Uani 1 1 d . . . . .
H30 H 0.651501 0.656171 0.440770 0.031 Uiso 1 1 calc R U . . .
C26 C 0.8164(3) 0.70857(11) 0.38237(18) 0.0248(7) Uani 1 1 d . . . . .
C16 C 0.7983(3) 0.57961(11) 0.27892(17) 0.0231(7) Uani 1 1 d . . . . .
C6 C 0.7853(3) 0.58706(11) 0.50288(18) 0.0244(7) Uani 1 1 d . . . . .
C21 C 1.0378(3) 0.64863(11) 0.3518(2) 0.0293(8) Uani 1 1 d . . . . .
H21 H 1.058334 0.620333 0.354497 0.035 Uiso 1 1 calc R U . . .
C14 C 0.9376(3) 0.52213(11) 0.30904(19) 0.0257(7) Uani 1 1 d . . . . .
H14 H 0.909850 0.509600 0.266106 0.031 Uiso 1 1 calc R U . . .
C27 C 0.7695(3) 0.74742(12) 0.3809(2) 0.0323(9) Uani 1 1 d . . . . .
H27 H 0.800548 0.770619 0.364974 0.039 Uiso 1 1 calc R U . . .
C12 C 1.0637(3) 0.52290(11) 0.4188(2) 0.0287(8) Uani 1 1 d . . . . .
H12 H 1.124893 0.511696 0.451809 0.034 Uiso 1 1 calc R U . . .
C5 C 0.8797(3) 0.61291(11) 0.53598(17) 0.0239(7) Uani 1 1 d . . . . .
C1 C 1.0144(3) 0.65625(12) 0.5174(2) 0.0313(8) Uani 1 1 d . . . . .
H1 H 1.048559 0.669012 0.487298 0.038 Uiso 1 1 calc R U . . .
C7 C 0.7301(3) 0.56242(11) 0.53689(19) 0.0295(8) Uani 1 1 d . . . . .
H7 H 0.755848 0.559789 0.584453 0.035 Uiso 1 1 calc R U . . .
C20 C 0.6836(3) 0.63653(12) 0.26789(18) 0.0276(8) Uani 1 1 d . . . . .
H20 H 0.660030 0.660189 0.287126 0.033 Uiso 1 1 calc R U . . .
C8 C 0.6368(3) 0.54158(11) 0.5010(2) 0.0327(9) Uani 1 1 d . . . . .
H8 H 0.597050 0.524876 0.523658 0.039 Uiso 1 1 calc R U . . .
C2 C 1.0556(3) 0.66324(13) 0.5860(2) 0.0379(10) Uani 1 1 d . . . . .
H2 H 1.117862 0.680462 0.602545 0.046 Uiso 1 1 calc R U . . .
C25 C 0.9157(3) 0.69995(11) 0.36229(19) 0.0262(7) Uani 1 1 d . . . . .
C9 C 0.6024(3) 0.54542(11) 0.4317(2) 0.0309(8) Uani 1 1 d . . . . .
H9 H 0.537896 0.531781 0.406150 0.037 Uiso 1 1 calc R U . . .
C10 C 0.6630(3) 0.56934(11) 0.40015(19) 0.0269(8) Uani 1 1 d . . . . .
H10 H 0.640728 0.571143 0.352416 0.032 Uiso 1 1 calc R U . . .
C4 C 0.9168(3) 0.61953(12) 0.60500(19) 0.0322(9) Uani 1 1 d . . . . .
H4 H 0.881527 0.606682 0.634506 0.039 Uiso 1 1 calc R U . . .
C13 C 1.0278(3) 0.50520(11) 0.3564(2) 0.0291(8) Uani 1 1 d . . . . .
H13 H 1.063855 0.481634 0.345542 0.035 Uiso 1 1 calc R U . . .
C19 C 0.6320(3) 0.62673(13) 0.20123(19) 0.0322(9) Uani 1 1 d . . . . .
H19 H 0.574498 0.643594 0.175055 0.039 Uiso 1 1 calc R U . . .
C18 C 0.6655(3) 0.59207(13) 0.17347(19) 0.0330(9) Uani 1 1 d . . . . .
H18 H 0.630951 0.584803 0.127950 0.040 Uiso 1 1 calc R U . . .
C29 C 0.6337(3) 0.71801(12) 0.4262(2) 0.0333(9) Uani 1 1 d . . . . .
H29 H 0.571226 0.720787 0.442445 0.040 Uiso 1 1 calc R U . . .
C22 C 1.1042(3) 0.67704(12) 0.3328(2) 0.0335(9) Uani 1 1 d . . . . .
H22 H 1.169135 0.668418 0.322613 0.040 Uiso 1 1 calc R U . . .
C28 C 0.6772(3) 0.75191(12) 0.4030(2) 0.0369(9) Uani 1 1 d . . . . .
H28 H 0.643988 0.778257 0.402159 0.044 Uiso 1 1 calc R U . . .
C24 C 0.9791(3) 0.72974(12) 0.3436(2) 0.0337(9) Uani 1 1 d . . . . .
H24 H 0.957193 0.757879 0.340898 0.040 Uiso 1 1 calc R U . . .
C23 C 1.0749(3) 0.71831(13) 0.3289(2) 0.0370(9) Uani 1 1 d . . . . .
H23 H 1.119746 0.738492 0.316396 0.044 Uiso 1 1 calc R U . . .
C3 C 1.0060(3) 0.64517(14) 0.6299(2) 0.0391(10) Uani 1 1 d . . . . .
H3 H 1.032842 0.650242 0.676919 0.047 Uiso 1 1 calc R U . . .
O22 O 0.1611(5) 0.24122(15) 0.1910(5) 0.138(3) Uani 1 1 d G . . . .
H22A H 0.110668 0.255699 0.201533 0.207 Uiso 1 1 d G U . . .
H22B H 0.219960 0.256305 0.204078 0.207 Uiso 1 1 d G U . . .
O24 O 0.6780(6) 0.2796(3) 0.5684(5) 0.152(4) Uani 0.702(8) 1 d . U P A 1
H24A H 0.628820 0.263216 0.543485 0.228 Uiso 0.702(8) 1 d R U P A 1
H24B H 0.653200 0.285596 0.602335 0.228 Uiso 0.702(8) 1 d R U P A 1
O25 O 0.6507(12) 0.2405(5) 0.5061(11) 0.124(5) Uani 0.298(8) 1 d . U P A 2
H25A H 0.706039 0.227526 0.532843 0.187 Uiso 0.298(8) 1 d R U P A 2
H25B H 0.616749 0.224056 0.473643 0.187 Uiso 0.298(8) 1 d R U P A 2

loop_
_atom_site_aniso_label
_atom_site_aniso_U_11
_atom_site_aniso_U_22
_atom_site_aniso_U_33
_atom_site_aniso_U_23
_atom_site_aniso_U_13
_atom_site_aniso_U_12
Mo1 0.01940(14) 0.01660(14) 0.01916(14) 0.00041(11) 0.00529(11) -0.00210(11)
Mo5 0.01876(14) 0.01623(13) 0.02318(15) 0.00131(11) 0.00562(11) -0.00146(11)
Mo2 0.01925(14) 0.01963(14) 0.02135(15) -0.00007(11) 0.00367(11) -0.00114(11)
Mo4 0.02124(15) 0.02225(15) 0.02317(15) 0.00383(12) 0.00835(12) 0.00068(12)
Mo3 0.02562(16) 0.02500(16) 0.01886(14) 0.00202(12) 0.00359(12) -0.00184(12)
Co2 0.0170(2) 0.0151(2) 0.0177(2) -0.00059(16) 0.00464(17) 0.00010(17)
Co1 0.0215(2) 0.0174(2) 0.0215(2) -0.00013(18) 0.00466(18) -0.00081(18)
O17 0.0197(16) 0.0139(15) 0.0209(16) 0.000 0.0056(13) 0.000
O14 0.0194(11) 0.0197(11) 0.0210(12) -0.0031(9) 0.0048(9) -0.0001(9)
O13 0.0193(11) 0.0161(11) 0.0211(11) -0.0002(9) 0.0049(9) 0.0000(9)
O16 0.0181(11) 0.0193(11) 0.0223(12) -0.0018(9) 0.0063(9) -0.0004(9)
O15 0.0215(12) 0.0191(11) 0.0192(11) 0.0002(9) 0.0056(9) 0.0016(9)
O12 0.0186(16) 0.0158(15) 0.0207(16) 0.000 0.0053(13) 0.000
O20 0.0227(12) 0.0175(11) 0.0214(12) 0.0004(9) 0.0046(10) 0.0001(9)
O9 0.0241(12) 0.0179(11) 0.0260(12) 0.0037(10) 0.0061(10) 0.0002(10)
O4 0.0222(12) 0.0243(12) 0.0252(13) 0.0035(10) 0.0028(10) 0.0008(10)
O6 0.0270(13) 0.0290(13) 0.0252(13) -0.0005(10) 0.0096(11) 0.0005(11)
O18 0.0243(13) 0.0296(13) 0.0254(13) -0.0031(10) 0.0084(10) -0.0040(10)
O11 0.0216(12) 0.0294(14) 0.0336(14) 0.0051(11) 0.0081(11) -0.0013(10)
O10 0.0312(14) 0.0201(12) 0.0310(14) -0.0030(10) 0.0077(11) -0.0038(10)
O1 0.0296(14) 0.0249(13) 0.0257(13) -0.0020(10) 0.0038(11) -0.0018(11)
O19 0.0266(13) 0.0237(13) 0.0263(13) 0.0063(10) 0.0019(10) -0.0020(10)
O2 0.0246(13) 0.0246(13) 0.0363(14) 0.0014(11) 0.0091(11) 0.0017(10)
O8 0.0244(13) 0.0347(14) 0.0322(14) 0.0018(11) 0.0121(11) 0.0019(11)
O7 0.0313(14) 0.0300(14) 0.0332(14) 0.0127(12) 0.0088(12) 0.0031(11)
O3 0.0418(16) 0.0368(15) 0.0260(14) -0.0053(12) 0.0094(12) -0.0080(13)
O5 0.0375(16) 0.0376(15) 0.0298(14) 0.0131(12) 0.0016(12) -0.0014(13)
O21 0.045(3) 0.030(2) 0.043(3) 0.000 0.019(2) 0.000
N3 0.0237(15) 0.0186(14) 0.0232(14) 0.0003(11) 0.0052(12) -0.0029(11)
N4 0.0229(14) 0.0223(14) 0.0226(14) 0.0014(12) 0.0058(12) -0.0030(12)
N1 0.0243(15) 0.0209(14) 0.0249(15) -0.0041(12) 0.0023(12) 0.0014(12)
N6 0.0228(14) 0.0208(14) 0.0242(15) 0.0008(12) 0.0061(12) -0.0017(12)
N2 0.0251(15) 0.0176(14) 0.0241(15) 0.0005(11) 0.0060(12) -0.0015(12)
N5 0.0249(15) 0.0211(15) 0.0278(16) 0.0014(12) 0.0064(13) -0.0018(12)
C15 0.0225(17) 0.0230(17) 0.0243(17) -0.0015(14) 0.0072(14) -0.0032(14)
O23 0.062(4) 0.038(3) 0.096(5) 0.000 -0.001(3) 0.000
C17 0.0312(19) 0.034(2) 0.0222(17) -0.0040(15) 0.0089(15) -0.0055(16)
C11 0.0253(18) 0.0262(18) 0.0239(17) -0.0001(14) 0.0031(14) -0.0014(15)
C30 0.0301(19) 0.0262(18) 0.0253(18) 0.0040(15) 0.0131(15) -0.0001(15)
C26 0.0264(18) 0.0201(17) 0.0282(18) 0.0001(14) 0.0081(15) -0.0010(14)
C16 0.0274(18) 0.0220(17) 0.0219(17) 0.0002(13) 0.0103(14) -0.0034(14)
C6 0.0293(18) 0.0203(16) 0.0230(17) 0.0004(14) 0.0066(14) 0.0060(14)
C21 0.0273(19) 0.0219(17) 0.041(2) 0.0029(16) 0.0125(16) 0.0017(15)
C14 0.0284(18) 0.0232(17) 0.0286(18) -0.0033(14) 0.0133(15) -0.0021(15)
C27 0.033(2) 0.0232(18) 0.042(2) 0.0026(16) 0.0118(17) -0.0002(16)
C12 0.0248(18) 0.0266(18) 0.035(2) 0.0052(16) 0.0086(16) 0.0023(15)
C5 0.0247(17) 0.0233(17) 0.0224(17) -0.0018(14) 0.0047(14) 0.0085(14)
C1 0.0273(19) 0.0281(19) 0.034(2) -0.0044(16) 0.0016(16) -0.0009(16)
C7 0.038(2) 0.0239(18) 0.0289(19) 0.0063(15) 0.0136(16) 0.0051(16)
C20 0.0282(19) 0.0279(19) 0.0245(18) 0.0041(15) 0.0038(15) -0.0002(15)
C8 0.041(2) 0.0192(17) 0.044(2) 0.0050(16) 0.0210(19) 0.0000(16)
C2 0.028(2) 0.033(2) 0.043(2) -0.0135(18) -0.0049(18) 0.0018(17)
C25 0.0283(18) 0.0195(16) 0.0303(19) 0.0004(14) 0.0072(15) -0.0007(14)
C9 0.030(2) 0.0230(18) 0.041(2) -0.0043(16) 0.0128(17) -0.0023(15)
C10 0.0288(19) 0.0234(17) 0.0278(18) -0.0028(14) 0.0066(15) -0.0037(15)
C4 0.032(2) 0.036(2) 0.0265(19) -0.0035(16) 0.0047(16) 0.0109(17)
C13 0.0288(19) 0.0221(17) 0.039(2) -0.0026(16) 0.0146(17) -0.0002(15)
C19 0.0280(19) 0.040(2) 0.0266(19) 0.0097(17) 0.0048(15) 0.0006(17)
C18 0.033(2) 0.043(2) 0.0212(18) 0.0000(16) 0.0053(15) -0.0115(18)
C29 0.031(2) 0.034(2) 0.040(2) 0.0036(17) 0.0164(17) 0.0052(17)
C22 0.0255(19) 0.031(2) 0.048(2) 0.0063(18) 0.0160(17) 0.0022(16)
C28 0.039(2) 0.0231(19) 0.054(3) 0.0011(18) 0.021(2) 0.0083(17)
C24 0.034(2) 0.0212(18) 0.050(2) 0.0044(17) 0.0187(19) 0.0003(16)
C23 0.032(2) 0.029(2) 0.054(3) 0.0062(19) 0.020(2) -0.0036(17)
C3 0.037(2) 0.047(2) 0.027(2) -0.0119(18) -0.0018(17) 0.0133(19)
O22 0.078(4) 0.064(3) 0.274(9) 0.004(4) 0.052(5) -0.034(3)
O24 0.061(4) 0.111(6) 0.224(9) 0.076(6) -0.057(5) -0.005(4)
O25 0.053(7) 0.089(8) 0.205(11) 0.090(8) -0.006(7) -0.009(6)

loop_
_atom_type_symbol
_atom_type_description
_atom_type_scat_dispersion_real
_atom_type_scat_dispersion_imag
_atom_type_scat_source
C C 0.0033 0.0016 'International Tables Vol C Tables 4.2.6.8 and 6.1.1.4'
H H 0.0000 0.0000 'International Tables Vol C Tables 4.2.6.8 and 6.1.1.4'
Co Co 0.3494 0.9721 'International Tables Vol C Tables 4.2.6.8 and 6.1.1.4'
Mo Mo -1.6832 0.6857 'International Tables Vol C Tables 4.2.6.8 and 6.1.1.4'
N N 0.0061 0.0033 'International Tables Vol C Tables 4.2.6.8 and 6.1.1.4'
O O 0.0106 0.0060 'International Tables Vol C Tables 4.2.6.8 and 6.1.1.4'

loop_
_geom_angle_atom_site_label_1
_geom_angle_atom_site_label_2
_geom_angle_atom_site_label_3
_geom_angle
_geom_angle_site_symmetry_1
_geom_angle_site_symmetry_3
_geom_angle_publ_flag
O18 Mo1 O19 104.86(12) . . ?
O18 Mo1 O20 99.39(11) . . ?
O19 Mo1 O20 102.04(11) . . ?
O18 Mo1 O16 96.12(11) . . ?
O19 Mo1 O16 100.45(10) . . ?
O20 Mo1 O16 148.28(10) . . ?
O18 Mo1 O13 97.46(10) . 2_655 ?
O19 Mo1 O13 157.55(10) . 2_655 ?
O20 Mo1 O13 76.20(9) . 2_655 ?
O16 Mo1 O13 74.46(9) . 2_655 ?
O18 Mo1 O17 165.69(11) . . ?
O19 Mo1 O17 88.30(10) . . ?
O20 Mo1 O17 82.97(8) . . ?
O16 Mo1 O17 75.61(9) . . ?
O13 Mo1 O17 69.25(8) 2_655 . ?
O18 Mo1 Co2 135.03(8) . . ?
O19 Mo1 Co2 86.71(8) . . ?
O20 Mo1 Co2 120.86(7) . . ?
O16 Mo1 Co2 38.95(7) . . ?
O13 Mo1 Co2 75.66(6) 2_655 . ?
O17 Mo1 Co2 38.42(5) . . ?
O11 Mo5 O10 104.61(12) . . ?
O11 Mo5 O9 99.20(11) . . ?
O10 Mo5 O9 102.46(11) . . ?
O11 Mo5 O13 96.58(11) . . ?
O10 Mo5 O13 101.74(11) . . ?
O9 Mo5 O13 146.61(10) . . ?
O11 Mo5 O12 164.80(11) . . ?
O10 Mo5 O12 89.93(10) . . ?
O9 Mo5 O12 81.61(8) . . ?
O13 Mo5 O12 75.75(9) . . ?
O11 Mo5 O16 95.64(11) . 2_655 ?
O10 Mo5 O16 159.73(10) . 2_655 ?
O9 Mo5 O16 74.85(9) . 2_655 ?
O13 Mo5 O16 74.46(8) . 2_655 ?
O12 Mo5 O16 69.81(8) . 2_655 ?
O11 Mo5 Co2 135.49(9) . . ?
O10 Mo5 Co2 88.21(9) . . ?
O9 Mo5 Co2 119.73(7) . . ?
O13 Mo5 Co2 38.92(7) . . ?
O12 Mo5 Co2 38.73(5) . . ?
O16 Mo5 Co2 76.38(6) 2_655 . ?
O2 Mo2 O1 105.15(12) . . ?
O2 Mo2 O4 98.52(11) . . ?
O1 Mo2 O4 100.89(11) . . ?
O2 Mo2 O20 100.20(11) . . ?
O1 Mo2 O20 96.18(11) . . ?
O4 Mo2 O20 150.32(10) . . ?
O2 Mo2 O15 156.28(10) . 2_655 ?
O1 Mo2 O15 98.09(11) . 2_655 ?
O4 Mo2 O15 72.06(9) . 2_655 ?
O20 Mo2 O15 81.69(9) . 2_655 ?
O2 Mo2 O13 87.20(10) . 2_655 ?
O1 Mo2 O13 164.67(10) . 2_655 ?
O4 Mo2 O13 85.89(9) . 2_655 ?
O20 Mo2 O13 72.30(8) . 2_655 ?
O15 Mo2 O13 70.72(8) 2_655 2_655 ?
O8 Mo4 O7 104.28(13) . . ?
O8 Mo4 O6 100.42(12) . . ?
O7 Mo4 O6 103.02(12) . . ?
O8 Mo4 O9 98.60(11) . . ?
O7 Mo4 O9 95.72(12) . . ?
O6 Mo4 O9 148.96(10) . . ?
O8 Mo4 O14 163.06(11) . 2_655 ?
O7 Mo4 O14 92.48(11) . 2_655 ?
O6 Mo4 O14 72.89(10) . 2_655 ?
O9 Mo4 O14 81.88(9) . 2_655 ?
O8 Mo4 O16 92.63(10) . 2_655 ?
O7 Mo4 O16 160.36(11) . 2_655 ?
O6 Mo4 O16 83.26(9) . 2_655 ?
O9 Mo4 O16 71.55(9) . 2_655 ?
O14 Mo4 O16 71.36(8) 2_655 2_655 ?
O3 Mo3 O5 105.23(14) . . ?
O3 Mo3 O4 102.49(12) . . ?
O5 Mo3 O4 98.09(12) . . ?
O3 Mo3 O6 97.40(12) . . ?
O5 Mo3 O6 100.07(12) . . ?
O4 Mo3 O6 148.40(10) . . ?
O3 Mo3 O15 91.89(11) . 2_655 ?
O5 Mo3 O15 161.74(12) . 2_655 ?
O4 Mo3 O15 71.51(9) . 2_655 ?
O6 Mo3 O15 83.63(9) . 2_655 ?
O3 Mo3 O14 158.09(11) . 2_655 ?
O5 Mo3 O14 95.13(11) . 2_655 ?
O4 Mo3 O14 82.15(9) . 2_655 ?
O6 Mo3 O14 70.69(9) . 2_655 ?
O15 Mo3 O14 69.03(8) 2_655 2_655 ?
O17 Co2 O12 83.93(10) . . ?
O17 Co2 O13 87.27(7) . . ?
O12 Co2 O13 88.26(7) . . ?
O17 Co2 O16 89.09(7) . . ?
O12 Co2 O16 87.08(7) . . ?
O13 Co2 O16 174.37(10) . . ?
O17 Co2 O15 95.42(10) . . ?
O12 Co2 O15 176.68(7) . . ?
O13 Co2 O15 88.45(10) . . ?
O16 Co2 O15 96.18(10) . . ?
O17 Co2 O14 178.01(8) . . ?
O12 Co2 O14 96.40(10) . . ?
O13 Co2 O14 94.70(10) . . ?
O16 Co2 O14 88.97(10) . . ?
O15 Co2 O14 84.36(10) . . ?
O17 Co2 Co2 41.92(7) . 2_655 ?
O12 Co2 Co2 42.02(7) . 2_655 ?
O13 Co2 Co2 86.99(7) . 2_655 ?
O16 Co2 Co2 87.43(7) . 2_655 ?
O15 Co2 Co2 137.25(7) . 2_655 ?
O14 Co2 Co2 138.39(7) . 2_655 ?
O17 Co2 Mo5 95.49(5) . . ?
O12 Co2 Mo5 49.688(19) . . ?
O13 Co2 Mo5 40.92(7) . . ?
O16 Co2 Mo5 135.42(7) . . ?
O15 Co2 Mo5 127.25(7) . . ?
O14 Co2 Mo5 86.20(7) . . ?
Co2 Co2 Mo5 68.274(16) 2_655 . ?
O17 Co2 Mo1 50.317(18) . . ?
O12 Co2 Mo1 95.04(5) . . ?
O13 Co2 Mo1 136.55(7) . . ?
O16 Co2 Mo1 40.98(7) . . ?
O15 Co2 Mo1 87.01(7) . . ?
O14 Co2 Mo1 127.70(7) . . ?
Co2 Co2 Mo1 68.237(15) 2_655 . ?
Mo5 Co2 Mo1 136.501(17) . . ?
N3 Co1 N2 88.86(12) . . ?
N3 Co1 N6 175.46(13) . . ?
N2 Co1 N6 94.78(12) . . ?
N3 Co1 N5 92.90(13) . . ?
N2 Co1 N5 176.85(13) . . ?
N6 Co1 N5 83.59(12) . . ?
N3 Co1 N4 83.52(12) . . ?
N2 Co1 N4 93.97(12) . . ?
N6 Co1 N4 93.51(12) . . ?
N5 Co1 N4 88.83(12) . . ?
N3 Co1 N1 95.58(12) . . ?
N2 Co1 N1 83.51(13) . . ?
N6 Co1 N1 87.54(12) . . ?
N5 Co1 N1 93.71(13) . . ?
N4 Co1 N1 177.34(13) . . ?
Co2 O17 Co2 96.17(14) . 2_655 ?
Co2 O17 Mo1 91.26(4) . . ?
Co2 O17 Mo1 101.51(5) 2_655 . ?
Co2 O17 Mo1 101.51(5) . 2_655 ?
Co2 O17 Mo1 91.26(4) 2_655 2_655 ?
Mo1 O17 Mo1 160.91(15) . 2_655 ?
Co2 O14 Mo4 101.71(10) . 2_655 ?
Co2 O14 Mo3 102.91(10) . 2_655 ?
Mo4 O14 Mo3 92.95(9) 2_655 2_655 ?
Co2 O13 Mo5 100.15(10) . . ?
Co2 O13 Mo1 101.73(10) . 2_655 ?
Mo5 O13 Mo1 103.01(10) . 2_655 ?
Co2 O13 Mo2 98.94(9) . 2_655 ?
Mo5 O13 Mo2 154.38(12) . 2_655 ?
Mo1 O13 Mo2 89.60(8) 2_655 2_655 ?
Co2 O16 Mo1 100.07(10) . . ?
Co2 O16 Mo5 100.66(10) . 2_655 ?
Mo1 O16 Mo5 102.25(9) . 2_655 ?
Co2 O16 Mo4 97.94(9) . 2_655 ?
Mo1 O16 Mo4 155.76(12) . 2_655 ?
Mo5 O16 Mo4 90.15(8) 2_655 2_655 ?
Co2 O15 Mo2 101.89(10) . 2_655 ?
Co2 O15 Mo3 103.65(10) . 2_655 ?
Mo2 O15 Mo3 93.59(8) 2_655 2_655 ?
Co2 O12 Co2 95.97(14) . 2_655 ?
Co2 O12 Mo5 102.26(5) . 2_655 ?
Co2 O12 Mo5 91.58(4) 2_655 2_655 ?
Co2 O12 Mo5 91.58(4) . . ?
Co2 O12 Mo5 102.26(5) 2_655 . ?
Mo5 O12 Mo5 159.34(15) 2_655 . ?
Mo1 O20 Mo2 116.79(11) . . ?
Mo5 O9 Mo4 118.38(12) . . ?
Mo3 O4 Mo2 119.01(12) . . ?
Mo4 O6 Mo3 118.92(13) . . ?
H21A O21 H21B 104.5 . . ?
H21A O21 H21A 135.9 . 2_655 ?
H21B O21 H21A 51.6 . 2_655 ?
H21A O21 H21B 51.6 . 2_655 ?
H21B O21 H21B 120.9 . 2_655 ?
H21A O21 H21B 104.5 2_655 2_655 ?
C11 N3 C15 119.2(3) . . ?
C11 N3 Co1 126.2(2) . . ?
C15 N3 Co1 114.6(2) . . ?
C20 N4 C16 119.3(3) . . ?
C20 N4 Co1 127.0(3) . . ?
C16 N4 Co1 113.7(2) . . ?
C1 N1 C5 119.4(3) . . ?
C1 N1 Co1 126.8(3) . . ?
C5 N1 Co1 113.5(2) . . ?
C30 N6 C26 119.5(3) . . ?
C30 N6 Co1 126.8(2) . . ?
C26 N6 Co1 113.7(2) . . ?
C6 N2 C10 118.6(3) . . ?
C6 N2 Co1 114.3(2) . . ?
C10 N2 Co1 127.1(3) . . ?
C21 N5 C25 118.6(3) . . ?
C21 N5 Co1 127.4(2) . . ?
C25 N5 Co1 113.9(2) . . ?
N3 C15 C14 121.2(3) . . ?
N3 C15 C16 113.8(3) . . ?
C14 C15 C16 125.0(3) . . ?
H23A O23 H23B 104.5 . . ?
H23A O23 H23A 117.1 . 2 ?
H23B O23 H23A 22.6 . 2 ?
H23A O23 H23B 22.6 . 2 ?
H23B O23 H23B 99.8 . 2 ?
H23A O23 H23B 104.5 2 2 ?
C18 C17 C16 118.8(4) . . ?
C18 C17 H17 120.6 . . ?
C16 C17 H17 120.6 . . ?
N3 C11 C12 121.8(3) . . ?
N3 C11 H11 119.1 . . ?
C12 C11 H11 119.1 . . ?
N6 C30 C29 121.7(3) . . ?
N6 C30 H30 119.2 . . ?
C29 C30 H30 119.2 . . ?
N6 C26 C27 121.0(3) . . ?
N6 C26 C25 114.6(3) . . ?
C27 C26 C25 124.5(3) . . ?
N4 C16 C17 121.4(3) . . ?
N4 C16 C15 114.4(3) . . ?
C17 C16 C15 124.1(3) . . ?
N2 C6 C7 121.8(3) . . ?
N2 C6 C5 114.2(3) . . ?
C7 C6 C5 124.0(3) . . ?
N5 C21 C22 122.5(3) . . ?
N5 C21 H21 118.8 . . ?
C22 C21 H21 118.8 . . ?
C15 C14 C13 119.3(3) . . ?
C15 C14 H14 120.4 . . ?
C13 C14 H14 120.4 . . ?
C28 C27 C26 119.2(4) . . ?
C28 C27 H27 120.4 . . ?
C26 C27 H27 120.4 . . ?
C13 C12 C11 119.2(3) . . ?
C13 C12 H12 120.4 . . ?
C11 C12 H12 120.4 . . ?
N1 C5 C4 121.5(3) . . ?
N1 C5 C6 114.1(3) . . ?
C4 C5 C6 124.4(4) . . ?
N1 C1 C2 121.2(4) . . ?
N1 C1 H1 119.4 . . ?
C2 C1 H1 119.4 . . ?
C6 C7 C8 119.3(4) . . ?
C6 C7 H7 120.3 . . ?
C8 C7 H7 120.3 . . ?
N4 C20 C19 121.9(4) . . ?
N4 C20 H20 119.0 . . ?
C19 C20 H20 119.0 . . ?
C9 C8 C7 119.0(4) . . ?
C9 C8 H8 120.5 . . ?
C7 C8 H8 120.5 . . ?
C3 C2 C1 119.8(4) . . ?
C3 C2 H2 120.1 . . ?
C1 C2 H2 120.1 . . ?
N5 C25 C24 121.4(3) . . ?
N5 C25 C26 114.1(3) . . ?
C24 C25 C26 124.4(3) . . ?
C10 C9 C8 119.1(4) . . ?
C10 C9 H9 120.4 . . ?
C8 C9 H9 120.4 . . ?
N2 C10 C9 122.0(4) . . ?
N2 C10 H10 119.0 . . ?
C9 C10 H10 119.0 . . ?
C3 C4 C5 118.8(4) . . ?
C3 C4 H4 120.6 . . ?
C5 C4 H4 120.6 . . ?
C12 C13 C14 119.3(3) . . ?
C12 C13 H13 120.4 . . ?
C14 C13 H13 120.4 . . ?
C18 C19 C20 119.0(4) . . ?
C18 C19 H19 120.5 . . ?
C20 C19 H19 120.5 . . ?
C17 C18 C19 119.5(4) . . ?
C17 C18 H18 120.2 . . ?
C19 C18 H18 120.2 . . ?
C28 C29 C30 119.1(4) . . ?
C28 C29 H29 120.5 . . ?
C30 C29 H29 120.5 . . ?
C21 C22 C23 119.0(4) . . ?
C21 C22 H22 120.5 . . ?
C23 C22 H22 120.5 . . ?
C29 C28 C27 119.6(4) . . ?
C29 C28 H28 120.2 . . ?
C27 C28 H28 120.2 . . ?
C25 C24 C23 119.6(4) . . ?
C25 C24 H24 120.2 . . ?
C23 C24 H24 120.2 . . ?
C22 C23 C24 118.9(4) . . ?
C22 C23 H23 120.6 . . ?
C24 C23 H23 120.6 . . ?
C2 C3 C4 119.3(4) . . ?
C2 C3 H3 120.4 . . ?
C4 C3 H3 120.4 . . ?
H22A O22 H22B 104.4 . . ?
H24A O24 H24B 104.5 . . ?
H25A O25 H25B 109.5 . . ?

loop_
_geom_bond_atom_site_label_1
_geom_bond_atom_site_label_2
_geom_bond_distance
_geom_bond_site_symmetry_2
_geom_bond_publ_flag
Mo1 O18 1.712(2) . ?
Mo1 O19 1.723(2) . ?
Mo1 O20 1.879(2) . ?
Mo1 O16 2.001(2) . ?
Mo1 O13 2.271(2) 2_655 ?
Mo1 O17 2.3121(6) . ?
Mo1 Co2 3.0036(5) . ?
Mo5 O11 1.703(3) . ?
Mo5 O10 1.730(2) . ?
Mo5 O9 1.893(2) . ?
Mo5 O13 1.988(2) . ?
Mo5 O12 2.2790(6) . ?
Mo5 O16 2.281(2) 2_655 ?
Mo5 Co2 2.9876(5) . ?
Mo2 O2 1.699(3) . ?
Mo2 O1 1.702(2) . ?
Mo2 O4 1.926(2) . ?
Mo2 O20 1.963(2) . ?
Mo2 O15 2.260(2) 2_655 ?
Mo2 O13 2.373(2) 2_655 ?
Mo4 O8 1.702(3) . ?
Mo4 O7 1.715(2) . ?
Mo4 O6 1.892(3) . ?
Mo4 O9 1.950(2) . ?
Mo4 O14 2.251(2) 2_655 ?
Mo4 O16 2.380(2) 2_655 ?
Mo3 O3 1.702(3) . ?
Mo3 O5 1.710(3) . ?
Mo3 O4 1.920(3) . ?
Mo3 O6 1.946(3) . ?
Mo3 O15 2.288(2) 2_655 ?
Mo3 O14 2.308(2) 2_655 ?
Co2 O17 1.867(2) . ?
Co2 O12 1.870(2) . ?
Co2 O13 1.907(2) . ?
Co2 O16 1.918(2) . ?
Co2 O15 1.939(2) . ?
Co2 O14 1.939(2) . ?
Co2 Co2 2.7785(9) 2_655 ?
Co1 N3 1.924(3) . ?
Co1 N2 1.927(3) . ?
Co1 N6 1.938(3) . ?
Co1 N5 1.940(3) . ?
Co1 N4 1.942(3) . ?
Co1 N1 1.943(3) . ?
O21 H21A 0.8702 . ?
O21 H21B 0.8702 . ?
O21 H21A 0.87(7) 2_655 ?
O21 H21B 0.87(10) 2_655 ?
N3 C11 1.346(4) . ?
N3 C15 1.357(4) . ?
N4 C20 1.335(4) . ?
N4 C16 1.355(4) . ?
N1 C1 1.339(5) . ?
N1 C5 1.357(5) . ?
N6 C30 1.342(5) . ?
N6 C26 1.359(4) . ?
N2 C6 1.351(4) . ?
N2 C10 1.352(4) . ?
N5 C21 1.346(5) . ?
N5 C25 1.360(4) . ?
C15 C14 1.376(5) . ?
C15 C16 1.468(5) . ?
O23 H23A 0.8698 . ?
O23 H23B 0.8697 . ?
O23 H23A 0.9(2) 2 ?
O23 H23B 0.9(3) 2 ?
C17 C18 1.380(5) . ?
C17 C16 1.393(5) . ?
C17 H17 0.9500 . ?
C11 C12 1.384(5) . ?
C11 H11 0.9500 . ?
C30 C29 1.388(5) . ?
C30 H30 0.9500 . ?
C26 C27 1.389(5) . ?
C26 C25 1.463(5) . ?
C6 C7 1.380(5) . ?
C6 C5 1.466(5) . ?
C21 C22 1.379(5) . ?
C21 H21 0.9500 . ?
C14 C13 1.393(5) . ?
C14 H14 0.9500 . ?
C27 C28 1.383(6) . ?
C27 H27 0.9500 . ?
C12 C13 1.369(5) . ?
C12 H12 0.9500 . ?
C5 C4 1.389(5) . ?
C1 C2 1.386(6) . ?
C1 H1 0.9500 . ?
C7 C8 1.384(6) . ?
C7 H7 0.9500 . ?
C20 C19 1.387(5) . ?
C20 H20 0.9500 . ?
C8 C9 1.382(6) . ?
C8 H8 0.9500 . ?
C2 C3 1.376(6) . ?
C2 H2 0.9500 . ?
C25 C24 1.380(5) . ?
C9 C10 1.381(5) . ?
C9 H9 0.9500 . ?
C10 H10 0.9500 . ?
C4 C3 1.383(6) . ?
C4 H4 0.9500 . ?
C13 H13 0.9500 . ?
C19 C18 1.382(6) . ?
C19 H19 0.9500 . ?
C18 H18 0.9500 . ?
C29 C28 1.376(6) . ?
C29 H29 0.9500 . ?
C22 C23 1.384(5) . ?
C22 H22 0.9500 . ?
C28 H28 0.9500 . ?
C24 C23 1.388(5) . ?
C24 H24 0.9500 . ?
C23 H23 0.9500 . ?
C3 H3 0.9500 . ?
O22 H22A 0.8703 . ?
O22 H22B 0.8702 . ?
O24 H24A 0.8700 . ?
O24 H24B 0.8701 . ?
O25 H25A 0.8700 . ?
O25 H25B 0.8698 . ?

loop_
_geom_hbond_atom_site_label_D
_geom_hbond_atom_site_label_H
_geom_hbond_atom_site_label_A
_geom_hbond_distance_DH
_geom_hbond_distance_HA
_geom_hbond_distance_DA
_geom_hbond_angle_DHA
_geom_hbond_site_symmetry_A
_geom_hbond_publ_flag
C11 H11 O4 0.95 2.51 3.275(4) 137.7 5_766 yes
C11 H11 N1 0.95 2.51 3.031(5) 114.3 . yes
C30 H30 O8 0.95 2.60 3.164(4) 118.6 5_666 yes
C30 H30 N2 0.95 2.51 3.022(5) 113.6 . yes
C21 H21 N3 0.95 2.48 2.985(5) 113.3 . yes
C27 H27 O9 0.95 2.27 3.204(5) 169.0 3 yes
C12 H12 O1 0.95 2.40 3.144(5) 135.2 5_766 yes
C1 H1 N5 0.95 2.49 2.998(5) 113.2 . yes
C1 H1 O25^b 0.95 2.63 3.275(15) 125.7 3 yes
C7 H7 O18 0.95 2.29 3.227(5) 167.6 6_566 yes
C20 H20 N6 0.95 2.48 2.992(5) 113.8 . yes
C20 H20 O23 0.95 2.47 3.195(5) 133.5 3 yes
C2 H2 O10 0.95 2.65 3.471(5) 145.4 6_666 yes
C9 H9 O19 0.95 2.28 3.202(5) 164.1 2_655 yes
C10 H10 O21 0.95 2.48 3.292(4) 143.2 . yes
C10 H10 N4 0.95 2.49 3.001(5) 113.7 . yes
C29 H29 O7 0.95 2.44 3.226(5) 139.5 5_666 yes
C24 H24 O9 0.95 2.09 3.037(4) 178.6 3 yes
O24^a H24B^a O22 0.87 2.01 2.695(14) 135.0 8_556 yes

loop_
_geom_torsion_atom_site_label_1
_geom_torsion_atom_site_label_2
_geom_torsion_atom_site_label_3
_geom_torsion_atom_site_label_4
_geom_torsion
_geom_torsion_site_symmetry_1
_geom_torsion_site_symmetry_2
_geom_torsion_site_symmetry_3
_geom_torsion_site_symmetry_4
_geom_torsion_publ_flag
O12 Co2 O17 Co2 0.0 . . . 2_655 ?
O13 Co2 O17 Co2 88.54(7) . . . 2_655 ?
O16 Co2 O17 Co2 -87.16(7) . . . 2_655 ?
O15 Co2 O17 Co2 176.72(7) . . . 2_655 ?
Mo5 Co2 O17 Co2 48.409(12) . . . 2_655 ?
Mo1 Co2 O17 Co2 -101.72(6) . . . 2_655 ?
O12 Co2 O17 Mo1 101.72(6) . . . . ?
O13 Co2 O17 Mo1 -169.74(9) . . . . ?
O16 Co2 O17 Mo1 14.56(9) . . . . ?
O15 Co2 O17 Mo1 -81.56(9) . . . . ?
Co2 Co2 O17 Mo1 101.72(6) 2_655 . . . ?
Mo5 Co2 O17 Mo1 150.12(5) . . . . ?
O12 Co2 O17 Mo1 -92.56(7) . . . 2_655 ?
O13 Co2 O17 Mo1 -4.01(10) . . . 2_655 ?
O16 Co2 O17 Mo1 -179.71(10) . . . 2_655 ?
O15 Co2 O17 Mo1 84.17(10) . . . 2_655 ?
Co2 Co2 O17 Mo1 -92.56(7) 2_655 . . 2_655 ?
Mo5 Co2 O17 Mo1 -44.15(8) . . . 2_655 ?
Mo1 Co2 O17 Mo1 165.73(13) . . . 2_655 ?
O17 Co2 O12 Co2 0.0 . . . 2_655 ?
O13 Co2 O12 Co2 -87.44(7) . . . 2_655 ?
O16 Co2 O12 Co2 89.39(7) . . . 2_655 ?
O14 Co2 O12 Co2 178.03(7) . . . 2_655 ?
Mo5 Co2 O12 Co2 -102.50(6) . . . 2_655 ?
Mo1 Co2 O12 Co2 49.154(12) . . . 2_655 ?
O17 Co2 O12 Mo5 -92.93(8) . . . 2_655 ?
O13 Co2 O12 Mo5 179.63(10) . . . 2_655 ?
O16 Co2 O12 Mo5 -3.54(10) . . . 2_655 ?
O14 Co2 O12 Mo5 85.09(10) . . . 2_655 ?
Co2 Co2 O12 Mo5 -92.93(8) 2_655 . . 2_655 ?
Mo5 Co2 O12 Mo5 164.56(13) . . . 2_655 ?
Mo1 Co2 O12 Mo5 -43.78(8) . . . 2_655 ?
O17 Co2 O12 Mo5 102.50(6) . . . . ?
O13 Co2 O12 Mo5 15.07(9) . . . . ?
O16 Co2 O12 Mo5 -168.10(9) . . . . ?
O14 Co2 O12 Mo5 -79.47(9) . . . . ?
Co2 Co2 O12 Mo5 102.50(6) 2_655 . . . ?
Mo1 Co2 O12 Mo5 151.66(5) . . . . ?
O18 Mo1 O20 Mo2 -75.00(15) . . . . ?
O19 Mo1 O20 Mo2 177.48(13) . . . . ?
O16 Mo1 O20 Mo2 43.2(2) . . . . ?
O13 Mo1 O20 Mo2 20.45(11) 2_655 . . . ?
O17 Mo1 O20 Mo2 90.74(13) . . . . ?
Co2 Mo1 O20 Mo2 84.09(13) . . . . ?
O11 Mo5 O9 Mo4 -72.79(15) . . . . ?
O10 Mo5 O9 Mo4 179.91(13) . . . . ?
O13 Mo5 O9 Mo4 44.4(2) . . . . ?
O12 Mo5 O9 Mo4 91.86(14) . . . . ?
O16 Mo5 O9 Mo4 20.61(12) 2_655 . . . ?
Co2 Mo5 O9 Mo4 84.78(13) . . . . ?
O8 Mo4 O6 Mo3 176.73(14) . . . . ?
O7 Mo4 O6 Mo3 69.28(16) . . . . ?
O9 Mo4 O6 Mo3 -56.4(3) . . . . ?
O14 Mo4 O6 Mo3 -19.30(12) 2_655 . . . ?
O16 Mo4 O6 Mo3 -91.82(14) 2_655 . . . ?
C11 N3 C15 C14 0.2(5) . . . . ?
Co1 N3 C15 C14 179.2(3) . . . . ?
C11 N3 C15 C16 -178.7(3) . . . . ?
Co1 N3 C15 C16 0.3(4) . . . . ?
C15 N3 C11 C12 2.1(5) . . . . ?
Co1 N3 C11 C12 -176.8(3) . . . . ?
C26 N6 C30 C29 0.4(5) . . . . ?
Co1 N6 C30 C29 -179.2(3) . . . . ?
C30 N6 C26 C27 -1.6(5) . . . . ?
Co1 N6 C26 C27 178.1(3) . . . . ?
C30 N6 C26 C25 177.9(3) . . . . ?
Co1 N6 C26 C25 -2.5(4) . . . . ?
C20 N4 C16 C17 0.6(5) . . . . ?
Co1 N4 C16 C17 -178.8(3) . . . . ?
C20 N4 C16 C15 179.5(3) . . . . ?
Co1 N4 C16 C15 0.1(4) . . . . ?
C18 C17 C16 N4 -0.1(5) . . . . ?
C18 C17 C16 C15 -178.9(3) . . . . ?
N3 C15 C16 N4 -0.2(4) . . . . ?
C14 C15 C16 N4 -179.1(3) . . . . ?
N3 C15 C16 C17 178.6(3) . . . . ?
C14 C15 C16 C17 -0.3(6) . . . . ?
C10 N2 C6 C7 1.4(5) . . . . ?
Co1 N2 C6 C7 -176.5(3) . . . . ?
C10 N2 C6 C5 -176.5(3) . . . . ?
Co1 N2 C6 C5 5.6(4) . . . . ?
C25 N5 C21 C22 0.4(6) . . . . ?
Co1 N5 C21 C22 -176.3(3) . . . . ?
N3 C15 C14 C13 -2.5(5) . . . . ?
C16 C15 C14 C13 176.3(3) . . . . ?
N6 C26 C27 C28 1.3(6) . . . . ?
C25 C26 C27 C28 -178.2(4) . . . . ?
N3 C11 C12 C13 -2.1(6) . . . . ?
C1 N1 C5 C4 2.5(5) . . . . ?
Co1 N1 C5 C4 -171.6(3) . . . . ?
C1 N1 C5 C6 -180.0(3) . . . . ?
Co1 N1 C5 C6 5.9(4) . . . . ?
N2 C6 C5 N1 -7.6(4) . . . . ?
C7 C6 C5 N1 174.6(3) . . . . ?
N2 C6 C5 C4 169.8(3) . . . . ?
C7 C6 C5 C4 -8.0(6) . . . . ?
C5 N1 C1 C2 -1.4(5) . . . . ?
Co1 N1 C1 C2 172.0(3) . . . . ?
N2 C6 C7 C8 -2.5(5) . . . . ?
C5 C6 C7 C8 175.2(3) . . . . ?
C16 N4 C20 C19 -0.8(5) . . . . ?
Co1 N4 C20 C19 178.5(3) . . . . ?
C6 C7 C8 C9 1.1(6) . . . . ?
N1 C1 C2 C3 -0.5(6) . . . . ?
C21 N5 C25 C24 -0.4(6) . . . . ?
Co1 N5 C25 C24 176.6(3) . . . . ?
C21 N5 C25 C26 -177.4(3) . . . . ?
Co1 N5 C25 C26 -0.3(4) . . . . ?
N6 C26 C25 N5 1.8(5) . . . . ?
C27 C26 C25 N5 -178.7(4) . . . . ?
N6 C26 C25 C24 -175.0(4) . . . . ?
C27 C26 C25 C24 4.5(6) . . . . ?
C7 C8 C9 C10 1.1(6) . . . . ?
C6 N2 C10 C9 1.0(5) . . . . ?
Co1 N2 C10 C9 178.6(3) . . . . ?
C8 C9 C10 N2 -2.3(6) . . . . ?
N1 C5 C4 C3 -1.7(5) . . . . ?
C6 C5 C4 C3 -179.0(3) . . . . ?
C11 C12 C13 C14 -0.2(6) . . . . ?
C15 C14 C13 C12 2.5(5) . . . . ?
N4 C20 C19 C18 0.7(6) . . . . ?
C16 C17 C18 C19 0.0(6) . . . . ?
C20 C19 C18 C17 -0.2(6) . . . . ?
N6 C30 C29 C28 1.1(6) . . . . ?
N5 C21 C22 C23 0.1(6) . . . . ?
C30 C29 C28 C27 -1.4(6) . . . . ?
C26 C27 C28 C29 0.3(6) . . . . ?
N5 C25 C24 C23 0.0(6) . . . . ?
C26 C25 C24 C23 176.6(4) . . . . ?
C21 C22 C23 C24 -0.6(7) . . . . ?
C25 C24 C23 C22 0.5(7) . . . . ?
C1 C2 C3 C4 1.3(6) . . . . ?
C5 C4 C3 C2 -0.2(6) . . . . ?
